data_7238174
loop_
_publ_author_name
'Behrnd, Norwid-Rasmus'
'Labat, Ga\"el'
'Venugopalan, Paloth'
'Hulliger, J\"urg'
'B\"urgi, Hans-Beat'

_publ_section_title
;
 Influence of the solvent of crystallization on the orientational disorder
 of (trans)-4-chloro-4&#x2032;-nitrostilbene
;
_journal_issue 12
_journal_name_full CrystEngComm
_journal_page_first 4101
_journal_paper_doi 10.1039/b926652f
_journal_volume 12
_journal_year 2010
_chemical_formula_moiety 'C14 H10 Cl N O2'
_chemical_formula_sum 'C14 H10 Cl N O2'
_chemical_formula_weight 259.68
_space_group_IT_number 1
_space_group_name_Hall 'A 1'
_space_group_name_H-M_alt 'A 1'
_symmetry_cell_setting triclinic
_symmetry_space_group_name_Hall 'A 1'
_symmetry_space_group_name_H-M 'A 1'
_atom_sites_solution_hydrogens geom
_atom_sites_solution_primary direct
_atom_sites_solution_secondary difmap
_audit_creation_method SHELXL-97
_cell_angle_alpha 90.00
_cell_angle_beta 93.175(3)
_cell_angle_gamma 90.00
_cell_formula_units_Z 8
_cell_length_a 3.9236(3)
_cell_length_b 25.9480(8)
_cell_length_c 24.4812(7)
_cell_measurement_reflns_used 13907
_cell_measurement_temperature 293(2)
_cell_measurement_theta_max 24.9455
_cell_measurement_theta_min 3.1395
_cell_volume 2488.6(2)
_computing_cell_refinement 'SAINT (Bruker, 1997)'
_computing_data_collection 'SMART (Bruker, 1997)'
_computing_data_reduction 'SHELXTL (Bruker, 1997)'
_computing_molecular_graphics 'PLATON (Spek, 2003)'
_computing_publication_material SHELXL-97
_computing_structure_refinement 'SHELXL-97 (Sheldrick, 1997)'
_computing_structure_solution 'SHELXS-97 (Sheldrick, 1990)'
_diffrn_ambient_temperature 293(2)
_diffrn_measured_fraction_theta_full 0.485
_diffrn_measured_fraction_theta_max 0.485
_diffrn_measurement_device_type 'Bruker SMART 1K'
_diffrn_measurement_method 'omega scan method'
_diffrn_radiation_monochromator graphite
_diffrn_radiation_source 'fine-focus sealed tube'
_diffrn_radiation_type MoK\a
_diffrn_radiation_wavelength 0.71073
_diffrn_reflns_av_R_equivalents 0.0153
_diffrn_reflns_av_sigmaI/netI 0.0457
_diffrn_reflns_limit_h_max 4
_diffrn_reflns_limit_h_min -4
_diffrn_reflns_limit_k_max 30
_diffrn_reflns_limit_k_min -32
_diffrn_reflns_limit_l_max 30
_diffrn_reflns_limit_l_min -26
_diffrn_reflns_number 4072
_diffrn_reflns_theta_full 27.82
_diffrn_reflns_theta_max 27.82
_diffrn_reflns_theta_min 2.29
_diffrn_standards_decay_% 0
_diffrn_standards_interval_time 0
_diffrn_standards_number 0
_exptl_absorpt_coefficient_mu 0.299
_exptl_absorpt_correction_T_max 1
_exptl_absorpt_correction_T_min 0.547691
_exptl_absorpt_correction_type multi-scan
_exptl_absorpt_process_details 'refined from Sadabs (Bruker)'
_exptl_crystal_colour yellow
_exptl_crystal_density_diffrn 1.386
_exptl_crystal_density_method 'not measured'
_exptl_crystal_description 'prismatic rod'
_exptl_crystal_F_000 1072
_exptl_crystal_size_max 0.30
_exptl_crystal_size_mid 0.20
_exptl_crystal_size_min 0.10
_refine_diff_density_max 0.175
_refine_diff_density_min -0.153
_refine_diff_density_rms 0.036
_refine_ls_abs_structure_details 'Flack H D (1983), Acta Cryst. A39, 876-881'
_refine_ls_abs_structure_Flack 0.2(3)
_refine_ls_extinction_method none
_refine_ls_goodness_of_fit_ref 0.965
_refine_ls_hydrogen_treatment constr
_refine_ls_matrix_type full
_refine_ls_number_parameters 72
_refine_ls_number_reflns 3344
_refine_ls_number_restraints 0
_refine_ls_restrained_S_all 0.965
_refine_ls_R_factor_all 0.1429
_refine_ls_R_factor_gt 0.0709
_refine_ls_shift/su_max 0.000
_refine_ls_shift/su_mean 0.000
_refine_ls_structure_factor_coef Fsqd
_refine_ls_weighting_details 'calc w=1/[\s^2^(Fo^2^)+(0.0311P)^2^+6.7417P] where P=(Fo^2^+2Fc^2^)/3'
_refine_ls_weighting_scheme calc
_refine_ls_wR_factor_gt 0.1290
_refine_ls_wR_factor_ref 0.1536
_reflns_number_gt 1604
_reflns_number_total 3344
_reflns_threshold_expression I>2sigma(I)
_cod_data_source_file b926652f.txt
_cod_data_source_block CNS-TolI-big-A1
_cod_database_code 7238174

loop_
_symmetry_equiv_pos_as_xyz
'x, y, z'
'x, y+1/2, z+1/2'

loop_
_atom_site_label
_atom_site_type_symbol
_atom_site_fract_x
_atom_site_fract_y
_atom_site_fract_z
_atom_site_U_iso_or_equiv
_atom_site_adp_type
_atom_site_occupancy
_atom_site_symmetry_multiplicity
_atom_site_calc_flag
_atom_site_refinement_flags
_atom_site_disorder_assembly
_atom_site_disorder_group
Cl1A Cl 0.3678 -0.2304 -0.0875 0.1075(8) Uani 0.563(19) 1 d P A 1
N1A N -0.3731 0.2076 0.0864 0.0809(15) Uani 0.563(19) 1 d P A 1
O1A O -0.3094 0.2486 0.0620 0.128(2) Uani 0.563(19) 1 d P A 1
O2A O -0.5003 0.2066 0.1288 0.1092(14) Uani 0.563(19) 1 d P A 1
Cl1E Cl -0.3678 0.2304 0.0875 0.1075(8) Uani 0.437(19) 1 d P A 2
N1E N 0.3731 -0.2076 -0.0865 0.0809(15) Uani 0.437(19) 1 d P A 2
O1E O 0.3094 -0.2486 -0.0620 0.128(2) Uani 0.437(19) 1 d P A 2
O2E O 0.5003 -0.2066 -0.1288 0.1092(14) Uani 0.437(19) 1 d P A 2
C1A C 0.2606 -0.1646 -0.0616 0.0695(6) Uani 1 1 d . A 2
C2A C 0.3154 -0.1195 -0.0896 0.0795(7) Uani 1 1 d . A 2
H2A H 0.4142 -0.1203 -0.1233 0.095 Uiso 1 1 calc R A 2
C3A C 0.2226 -0.0739 -0.0672 0.0729(7) Uani 1 1 d . A 2
H3A H 0.2566 -0.0435 -0.0862 0.087 Uiso 1 1 calc R A 2
C4A C 0.0781 -0.0715 -0.0164 0.0620(6) Uani 1 1 d . A 2
C5A C 0.0286 -0.1180 0.0103 0.0707(6) Uani 1 1 d . A 2
H5A H -0.0694 -0.1175 0.0440 0.085 Uiso 1 1 calc R A 2
C6A C 0.1192 -0.1646 -0.0112 0.0738(7) Uani 1 1 d . A 2
H6A H 0.0863 -0.1951 0.0076 0.089 Uiso 1 1 calc R A 2
C7A C -0.0233 -0.0232 0.0091 0.0720(6) Uani 1 1 d . A 2
H7A H -0.1324 -0.0261 0.0417 0.086 Uiso 1 1 calc R A 2
C11A C -0.2606 0.1646 0.0616 0.0695(6) Uani 1 1 d . A 2
C12A C -0.3154 0.1195 0.0896 0.0795(7) Uani 1 1 d . A 2
H12A H -0.4142 0.1203 0.1232 0.095 Uiso 1 1 calc R A 2
C13A C -0.2226 0.0738 0.0671 0.0729(7) Uani 1 1 d . A 2
H13A H -0.2566 0.0435 0.0862 0.087 Uiso 1 1 calc R A 2
C14A C -0.0781 0.0715 0.0164 0.0620(6) Uani 1 1 d . A 2
C15A C -0.0286 0.1180 -0.0103 0.0707(6) Uani 1 1 d . A 2
H15A H 0.0694 0.1175 -0.0441 0.085 Uiso 1 1 calc R A 2
C16A C -0.1192 0.1646 0.0112 0.0738(7) Uani 1 1 d . A 2
H16A H -0.0862 0.1952 -0.0076 0.089 Uiso 1 1 calc R A 2
C17A C 0.0233 0.0232 -0.0091 0.0720(6) Uani 1 1 d . A 2
H17A H 0.1324 0.0261 -0.0417 0.086 Uiso 1 1 calc R A 2
Cl1B Cl 0.3678 -0.2304 0.4125 0.1075(8) Uani 0.316(19) 1 d P B 3
N1B N -0.3731 0.2076 0.5864 0.0809(15) Uani 0.316(19) 1 d P B 3
O1B O -0.3094 0.2486 0.5620 0.128(2) Uani 0.316(19) 1 d P B 3
O2B O -0.5003 0.2066 0.6288 0.1092(14) Uani 0.316(19) 1 d P B 3
Cl1F Cl -0.3678 0.2304 0.5875 0.1075(8) Uani 0.684(19) 1 d P B 4
N1F N 0.3731 -0.2076 0.4135 0.0809(15) Uani 0.684(19) 1 d P B 4
O1F O 0.3094 -0.2486 0.4380 0.128(2) Uani 0.684(19) 1 d P B 4
O2F O 0.5003 -0.2066 0.3712 0.1092(14) Uani 0.684(19) 1 d P B 4
C1B C 0.2606 -0.1646 0.4384 0.0695(6) Uani 1 1 d . B 4
C2B C 0.3154 -0.1195 0.4104 0.0795(7) Uani 1 1 d . B 4
H2B H 0.4142 -0.1203 0.3767 0.095 Uiso 1 1 calc R B 4
C3B C 0.2226 -0.0739 0.4328 0.0729(7) Uani 1 1 d . B 4
H3B H 0.2566 -0.0435 0.4138 0.087 Uiso 1 1 calc R B 4
C4B C 0.0781 -0.0715 0.4836 0.0620(6) Uani 1 1 d . B 4
C5B C 0.0286 -0.1180 0.5103 0.0707(6) Uani 1 1 d . B 4
H5B H -0.0694 -0.1175 0.5440 0.085 Uiso 1 1 calc R B 4
C6B C 0.1192 -0.1646 0.4888 0.0738(7) Uani 1 1 d . B 4
H6B H 0.0863 -0.1951 0.5076 0.089 Uiso 1 1 calc R B 4
C7B C -0.0233 -0.0232 0.5091 0.0720(6) Uani 1 1 d . B 4
H7B H -0.1324 -0.0261 0.5417 0.086 Uiso 1 1 calc R B 4
C11B C -0.2606 0.1646 0.5616 0.0695(6) Uani 1 1 d . B 4
C12B C -0.3154 0.1195 0.5896 0.0795(7) Uani 1 1 d . B 4
H12B H -0.4142 0.1203 0.6232 0.095 Uiso 1 1 calc R B 4
C13B C -0.2226 0.0738 0.5671 0.0729(7) Uani 1 1 d . B 4
H13B H -0.2566 0.0435 0.5862 0.087 Uiso 1 1 calc R B 4
C14B C -0.0781 0.0715 0.5164 0.0620(6) Uani 1 1 d . B 4
C15B C -0.0286 0.1180 0.4897 0.0707(6) Uani 1 1 d . B 4
H15B H 0.0694 0.1175 0.4559 0.085 Uiso 1 1 calc R B 4
C16B C -0.1192 0.1646 0.5112 0.0738(7) Uani 1 1 d . B 4
H16B H -0.0862 0.1952 0.4924 0.089 Uiso 1 1 calc R B 4
C17B C 0.0233 0.0232 0.4909 0.0720(6) Uani 1 1 d . B 4
H17B H 0.1324 0.0261 0.4583 0.086 Uiso 1 1 calc R B 4
Cl1C Cl -0.3678 0.0196 0.3375 0.1075(8) Uani 0.32(7) 1 d P C 5
N1C N 0.3731 0.4576 0.1635 0.0809(15) Uani 0.32(7) 1 d P C 5
O1C O 0.3094 0.4986 0.1881 0.128(2) Uani 0.32(7) 1 d P C 5
O2C O 0.5003 0.4566 0.1212 0.1092(14) Uani 0.32(7) 1 d P C 5
Cl1G Cl 0.3678 0.4804 0.1625 0.1075(8) Uani 0.68(7) 1 d P C 6
N1G N -0.3731 0.0424 0.3364 0.0809(15) Uani 0.68(7) 1 d P C 6
O1G O -0.3094 0.0014 0.3120 0.128(2) Uani 0.68(7) 1 d P C 6
O2G O -0.5003 0.0434 0.3788 0.1092(14) Uani 0.68(7) 1 d P C 6
C1C C -0.2606 0.0854 0.3116 0.0695(6) Uani 1 1 d . C 6
C2C C -0.3154 0.1305 0.3396 0.0795(7) Uani 1 1 d . C 6
H2C H -0.4142 0.1297 0.3732 0.095 Uiso 1 1 calc R C 6
C3C C -0.2226 0.1761 0.3171 0.0729(7) Uani 1 1 d . C 6
H3C H -0.2566 0.2065 0.3362 0.087 Uiso 1 1 calc R C 6
C4C C -0.0781 0.1785 0.2664 0.0620(6) Uani 1 1 d . C 6
C5C C -0.0286 0.1320 0.2397 0.0707(6) Uani 1 1 d . C 6
H5C H 0.0694 0.1325 0.2059 0.085 Uiso 1 1 calc R C 6
C6C C -0.1192 0.0854 0.2612 0.0738(7) Uani 1 1 d . C 6
H6C H -0.0862 0.0548 0.2424 0.089 Uiso 1 1 calc R C 6
C7C C 0.0233 0.2268 0.2409 0.0720(6) Uani 1 1 d . C 6
H7C H 0.1324 0.2240 0.2083 0.086 Uiso 1 1 calc R C 6
C11C C 0.2606 0.4146 0.1884 0.0695(6) Uani 1 1 d . C 6
C12C C 0.3154 0.3695 0.1604 0.0795(7) Uani 1 1 d . C 6
H12C H 0.4142 0.3703 0.1268 0.095 Uiso 1 1 calc R C 6
C13C C 0.2226 0.3239 0.1829 0.0729(7) Uani 1 1 d . C 6
H13C H 0.2566 0.2935 0.1638 0.087 Uiso 1 1 calc R C 6
C14C C 0.0781 0.3215 0.2336 0.0620(6) Uani 1 1 d . C 6
C15C C 0.0286 0.3680 0.2603 0.0707(6) Uani 1 1 d . C 6
H15C H -0.0694 0.3675 0.2940 0.085 Uiso 1 1 calc R C 6
C16C C 0.1192 0.4145 0.2388 0.0738(7) Uani 1 1 d . C 6
H16C H 0.0863 0.4451 0.2576 0.089 Uiso 1 1 calc R C 6
C17C C -0.0233 0.2732 0.2591 0.0720(6) Uani 1 1 d . C 6
H17C H -0.1324 0.2760 0.2917 0.086 Uiso 1 1 calc R C 6
Cl1D Cl -0.3678 0.0196 -0.1625 0.1075(8) Uani 0.38(7) 1 d P D 7
N1D N 0.3731 0.4576 -0.3365 0.0809(15) Uani 0.38(7) 1 d P D 7
O1D O 0.3094 0.4986 -0.3119 0.128(2) Uani 0.38(7) 1 d P D 7
O2D O 0.5003 0.4566 -0.3788 0.1092(14) Uani 0.38(7) 1 d P D 7
Cl1H Cl 0.3678 0.4804 -0.3375 0.1075(8) Uani 0.62(7) 1 d P D 8
N1H N -0.3731 0.0424 -0.1636 0.0809(15) Uani 0.62(7) 1 d P D 8
O1H O -0.3094 0.0014 -0.1880 0.128(2) Uani 0.62(7) 1 d P D 8
O2H O -0.5003 0.0434 -0.1212 0.1092(14) Uani 0.62(7) 1 d P D 8
C1D C -0.2606 0.0854 -0.1884 0.0695(6) Uani 1 1 d . D 8
C2D C -0.3154 0.1305 -0.1604 0.0795(7) Uani 1 1 d . D 8
H2D H -0.4142 0.1297 -0.1268 0.095 Uiso 1 1 calc R D 8
C3D C -0.2226 0.1761 -0.1829 0.0729(7) Uani 1 1 d . D 8
H3D H -0.2566 0.2065 -0.1638 0.087 Uiso 1 1 calc R D 8
C4D C -0.0781 0.1785 -0.2336 0.0620(6) Uani 1 1 d . D 8
C5D C -0.0286 0.1320 -0.2603 0.0707(6) Uani 1 1 d . D 8
H5D H 0.0694 0.1325 -0.2941 0.085 Uiso 1 1 calc R D 8
C6D C -0.1192 0.0854 -0.2388 0.0738(7) Uani 1 1 d . D 8
H6D H -0.0862 0.0548 -0.2576 0.089 Uiso 1 1 calc R D 8
C7D C 0.0233 0.2268 -0.2591 0.0720(6) Uani 1 1 d . D 8
H7D H 0.1324 0.2240 -0.2917 0.086 Uiso 1 1 calc R D 8
C11D C 0.2606 0.4146 -0.3116 0.0695(6) Uani 1 1 d . D 8
C12D C 0.3154 0.3695 -0.3396 0.0795(7) Uani 1 1 d . D 8
H12D H 0.4142 0.3703 -0.3732 0.095 Uiso 1 1 calc R D 8
C13D C 0.2226 0.3239 -0.3171 0.0729(7) Uani 1 1 d . D 8
H13D H 0.2566 0.2935 -0.3362 0.087 Uiso 1 1 calc R D 8
C14D C 0.0781 0.3215 -0.2664 0.0620(6) Uani 1 1 d . D 8
C15D C 0.0286 0.3680 -0.2397 0.0707(6) Uani 1 1 d . D 8
H15D H -0.0694 0.3675 -0.2060 0.085 Uiso 1 1 calc R D 8
C16D C 0.1192 0.4145 -0.2612 0.0738(7) Uani 1 1 d . D 8
H16D H 0.0863 0.4451 -0.2424 0.089 Uiso 1 1 calc R D 8
C17D C -0.0233 0.2732 -0.2409 0.0720(6) Uani 1 1 d . D 8
H17D H -0.1324 0.2760 -0.2083 0.086 Uiso 1 1 calc R D 8

loop_
_atom_site_aniso_label
_atom_site_aniso_U_11
_atom_site_aniso_U_22
_atom_site_aniso_U_33
_atom_site_aniso_U_23
_atom_site_aniso_U_13
_atom_site_aniso_U_12
Cl1A 0.1089(14) 0.0842(12) 0.1296(17) -0.0455(12) 0.0091(12) 0.0149(10)
N1A 0.086(4) 0.056(3) 0.100(4) 0.000(2) -0.004(3) -0.007(2)
O1A 0.168(5) 0.076(2) 0.145(4) 0.011(3) 0.045(3) 0.009(3)
O2A 0.153(4) 0.092(2) 0.087(3) -0.025(2) 0.037(3) 0.018(2)
Cl1E 0.1089(14) 0.0842(12) 0.1296(17) -0.0455(12) 0.0091(12) 0.0149(10)
N1E 0.086(4) 0.056(3) 0.100(4) 0.000(2) -0.004(3) -0.007(2)
O1E 0.168(5) 0.076(2) 0.145(4) 0.011(3) 0.045(3) 0.009(3)
O2E 0.153(4) 0.092(2) 0.087(3) -0.025(2) 0.037(3) 0.018(2)
C1A 0.0544(15) 0.0793(15) 0.0741(16) -0.0157(12) -0.0042(12) 0.0067(13)
C2A 0.0720(17) 0.1010(18) 0.0664(16) -0.0025(13) 0.0107(13) 0.0001(15)
C3A 0.0630(15) 0.0854(15) 0.0707(16) 0.0099(13) 0.0069(12) -0.0020(13)
C4A 0.0488(13) 0.0755(14) 0.0615(15) -0.0062(12) 0.0008(11) -0.0010(11)
C5A 0.0667(15) 0.0834(15) 0.0629(15) 0.0014(12) 0.0100(12) -0.0020(13)
C6A 0.0724(17) 0.0736(14) 0.0756(18) 0.0036(12) 0.0050(13) 0.0025(13)
C7A 0.0617(14) 0.0815(15) 0.0729(16) 0.0068(13) 0.0051(12) -0.0024(14)
C11A 0.0544(15) 0.0793(15) 0.0741(16) -0.0157(12) -0.0042(12) 0.0067(13)
C12A 0.0720(17) 0.1010(18) 0.0664(16) -0.0025(13) 0.0107(13) 0.0001(15)
C13A 0.0630(15) 0.0854(15) 0.0707(16) 0.0099(13) 0.0069(12) -0.0020(13)
C14A 0.0488(13) 0.0755(14) 0.0615(15) -0.0062(12) 0.0008(11) -0.0010(11)
C15A 0.0667(15) 0.0834(15) 0.0629(15) 0.0014(12) 0.0100(12) -0.0020(13)
C16A 0.0724(17) 0.0736(14) 0.0756(18) 0.0036(12) 0.0050(13) 0.0025(13)
C17A 0.0617(14) 0.0815(15) 0.0729(16) 0.0068(13) 0.0051(12) -0.0024(14)
Cl1B 0.1089(14) 0.0842(12) 0.1296(17) -0.0455(12) 0.0091(12) 0.0149(10)
N1B 0.086(4) 0.056(3) 0.100(4) 0.000(2) -0.004(3) -0.007(2)
O1B 0.168(5) 0.076(2) 0.145(4) 0.011(3) 0.045(3) 0.009(3)
O2B 0.153(4) 0.092(2) 0.087(3) -0.025(2) 0.037(3) 0.018(2)
Cl1F 0.1089(14) 0.0842(12) 0.1296(17) -0.0455(12) 0.0091(12) 0.0149(10)
N1F 0.086(4) 0.056(3) 0.100(4) 0.000(2) -0.004(3) -0.007(2)
O1F 0.168(5) 0.076(2) 0.145(4) 0.011(3) 0.045(3) 0.009(3)
O2F 0.153(4) 0.092(2) 0.087(3) -0.025(2) 0.037(3) 0.018(2)
C1B 0.0544(15) 0.0793(15) 0.0741(16) -0.0157(12) -0.0042(12) 0.0067(13)
C2B 0.0720(17) 0.1010(18) 0.0664(16) -0.0025(13) 0.0107(13) 0.0001(15)
C3B 0.0630(15) 0.0854(15) 0.0707(16) 0.0099(13) 0.0069(12) -0.0020(13)
C4B 0.0488(13) 0.0755(14) 0.0615(15) -0.0062(12) 0.0008(11) -0.0010(11)
C5B 0.0667(15) 0.0834(15) 0.0629(15) 0.0014(12) 0.0100(12) -0.0020(13)
C6B 0.0724(17) 0.0736(14) 0.0756(18) 0.0036(12) 0.0050(13) 0.0025(13)
C7B 0.0617(14) 0.0815(15) 0.0729(16) 0.0068(13) 0.0051(12) -0.0024(14)
C11B 0.0544(15) 0.0793(15) 0.0741(16) -0.0157(12) -0.0042(12) 0.0067(13)
C12B 0.0720(17) 0.1010(18) 0.0664(16) -0.0025(13) 0.0107(13) 0.0001(15)
C13B 0.0630(15) 0.0854(15) 0.0707(16) 0.0099(13) 0.0069(12) -0.0020(13)
C14B 0.0488(13) 0.0755(14) 0.0615(15) -0.0062(12) 0.0008(11) -0.0010(11)
C15B 0.0667(15) 0.0834(15) 0.0629(15) 0.0014(12) 0.0100(12) -0.0020(13)
C16B 0.0724(17) 0.0736(14) 0.0756(18) 0.0036(12) 0.0050(13) 0.0025(13)
C17B 0.0617(14) 0.0815(15) 0.0729(16) 0.0068(13) 0.0051(12) -0.0024(14)
Cl1C 0.1089(14) 0.0842(12) 0.1296(17) 0.0455(12) 0.0091(12) -0.0149(10)
N1C 0.086(4) 0.056(3) 0.100(4) 0.000(2) -0.004(3) 0.007(2)
O1C 0.168(5) 0.076(2) 0.145(4) -0.011(3) 0.045(3) -0.009(3)
O2C 0.153(4) 0.092(2) 0.087(3) 0.025(2) 0.037(3) -0.018(2)
Cl1G 0.1089(14) 0.0842(12) 0.1296(17) 0.0455(12) 0.0091(12) -0.0149(10)
N1G 0.086(4) 0.056(3) 0.100(4) 0.000(2) -0.004(3) 0.007(2)
O1G 0.168(5) 0.076(2) 0.145(4) -0.011(3) 0.045(3) -0.009(3)
O2G 0.153(4) 0.092(2) 0.087(3) 0.025(2) 0.037(3) -0.018(2)
C1C 0.0544(15) 0.0793(15) 0.0741(16) 0.0157(12) -0.0042(12) -0.0067(13)
C2C 0.0720(17) 0.1010(18) 0.0664(16) 0.0025(13) 0.0107(13) -0.0001(15)
C3C 0.0630(15) 0.0854(15) 0.0707(16) -0.0099(13) 0.0069(12) 0.0020(13)
C4C 0.0488(13) 0.0755(14) 0.0615(15) 0.0062(12) 0.0008(11) 0.0010(11)
C5C 0.0667(15) 0.0834(15) 0.0629(15) -0.0014(12) 0.0100(12) 0.0020(13)
C6C 0.0724(17) 0.0736(14) 0.0756(18) -0.0036(12) 0.0050(13) -0.0025(13)
C7C 0.0617(14) 0.0815(15) 0.0729(16) -0.0068(13) 0.0051(12) 0.0024(14)
C11C 0.0544(15) 0.0793(15) 0.0741(16) 0.0157(12) -0.0042(12) -0.0067(13)
C12C 0.0720(17) 0.1010(18) 0.0664(16) 0.0025(13) 0.0107(13) -0.0001(15)
C13C 0.0630(15) 0.0854(15) 0.0707(16) -0.0099(13) 0.0069(12) 0.0020(13)
C14C 0.0488(13) 0.0755(14) 0.0615(15) 0.0062(12) 0.0008(11) 0.0010(11)
C15C 0.0667(15) 0.0834(15) 0.0629(15) -0.0014(12) 0.0100(12) 0.0020(13)
C16C 0.0724(17) 0.0736(14) 0.0756(18) -0.0036(12) 0.0050(13) -0.0025(13)
C17C 0.0617(14) 0.0815(15) 0.0729(16) -0.0068(13) 0.0051(12) 0.0024(14)
Cl1D 0.1089(14) 0.0842(12) 0.1296(17) 0.0455(12) 0.0091(12) -0.0149(10)
N1D 0.086(4) 0.056(3) 0.100(4) 0.000(2) -0.004(3) 0.007(2)
O1D 0.168(5) 0.076(2) 0.145(4) -0.011(3) 0.045(3) -0.009(3)
O2D 0.153(4) 0.092(2) 0.087(3) 0.025(2) 0.037(3) -0.018(2)
Cl1H 0.1089(14) 0.0842(12) 0.1296(17) 0.0455(12) 0.0091(12) -0.0149(10)
N1H 0.086(4) 0.056(3) 0.100(4) 0.000(2) -0.004(3) 0.007(2)
O1H 0.168(5) 0.076(2) 0.145(4) -0.011(3) 0.045(3) -0.009(3)
O2H 0.153(4) 0.092(2) 0.087(3) 0.025(2) 0.037(3) -0.018(2)
C1D 0.0544(15) 0.0793(15) 0.0741(16) 0.0157(12) -0.0042(12) -0.0067(13)
C2D 0.0720(17) 0.1010(18) 0.0664(16) 0.0025(13) 0.0107(13) -0.0001(15)
C3D 0.0630(15) 0.0854(15) 0.0707(16) -0.0099(13) 0.0069(12) 0.0020(13)
C4D 0.0488(13) 0.0755(14) 0.0615(15) 0.0062(12) 0.0008(11) 0.0010(11)
C5D 0.0667(15) 0.0834(15) 0.0629(15) -0.0014(12) 0.0100(12) 0.0020(13)
C6D 0.0724(17) 0.0736(14) 0.0756(18) -0.0036(12) 0.0050(13) -0.0025(13)
C7D 0.0617(14) 0.0815(15) 0.0729(16) -0.0068(13) 0.0051(12) 0.0024(14)
C11D 0.0544(15) 0.0793(15) 0.0741(16) 0.0157(12) -0.0042(12) -0.0067(13)
C12D 0.0720(17) 0.1010(18) 0.0664(16) 0.0025(13) 0.0107(13) -0.0001(15)
C13D 0.0630(15) 0.0854(15) 0.0707(16) -0.0099(13) 0.0069(12) 0.0020(13)
C14D 0.0488(13) 0.0755(14) 0.0615(15) 0.0062(12) 0.0008(11) 0.0010(11)
C15D 0.0667(15) 0.0834(15) 0.0629(15) -0.0014(12) 0.0100(12) 0.0020(13)
C16D 0.0724(17) 0.0736(14) 0.0756(18) -0.0036(12) 0.0050(13) -0.0025(13)
C17D 0.0617(14) 0.0815(15) 0.0729(16) -0.0068(13) 0.0051(12) 0.0024(14)

loop_
_atom_type_symbol
_atom_type_description
_atom_type_scat_dispersion_real
_atom_type_scat_dispersion_imag
_atom_type_scat_source
C C 0.0033 0.0016 'International Tables Vol C Tables 4.2.6.8 and 6.1.1.4'
H H 0.0000 0.0000 'International Tables Vol C Tables 4.2.6.8 and 6.1.1.4'
N N 0.0061 0.0033 'International Tables Vol C Tables 4.2.6.8 and 6.1.1.4'
O O 0.0106 0.0060 'International Tables Vol C Tables 4.2.6.8 and 6.1.1.4'
Cl Cl 0.1484 0.1585 'International Tables Vol C Tables 4.2.6.8 and 6.1.1.4'

loop_
_geom_angle_atom_site_label_1
_geom_angle_atom_site_label_2
_geom_angle_atom_site_label_3
_geom_angle
O2A N1A O1A 123.110(2)
O2E N1E O1E 123.120(2)
O2E N1E C1A 122.846(2)
O1E N1E C1A 113.887(3)
N1E C1A C2A 114.287(3)
N1E C1A C6A 123.941(2)
C2A C1A C6A 121.686(1)
C3A C2A C1A 118.983(2)
C3A C2A H2A 120.5
C1A C2A H2A 120.5
C2A C3A C4A 121.851(2)
C2A C3A H3A 119.1
C4A C3A H3A 119.1
C5A C4A C3A 117.046(2)
C5A C4A C7A 119.470(3)
C3A C4A C7A 123.483(2)
C6A C5A C4A 122.464(2)
C6A C5A H5A 118.8
C4A C5A H5A 118.8
C5A C6A C1A 117.961(2)
C5A C6A H6A 121.0
C1A C6A H6A 121.0
C17A C7A C4A 126.824(2)
C17A C7A H7A 116.6
C4A C7A H7A 116.6
C12A C11A C16A 121.669(2)
C12A C11A Cl1E 124.022(2)
C16A C11A Cl1E 114.309(1)
C13A C12A C11A 119.009(2)
C13A C12A H12A 120.5
C11A C12A H12A 120.5
C12A C13A C14A 121.835(1)
C12A C13A H13A 119.1
C14A C13A H13A 119.1
C15A C14A C13A 117.044(2)
C15A C14A C17A 119.510(3)
C13A C14A C17A 123.445(2)
C16A C15A C14A 122.440(2)
C16A C15A H15A 118.8
C14A C15A H15A 118.8
C15A C16A C11A 117.992(1)
C15A C16A H16A 121.0
C11A C16A H16A 121.0
C7A C17A C14A 126.857(3)
C7A C17A H17A 116.6
C14A C17A H17A 116.6
O2B N1B O1B 123.110(2)
O2F N1F O1F 123.120(2)
O2F N1F C1B 122.846(3)
O1F N1F C1B 113.887(3)
N1F C1B C2B 114.287(3)
N1F C1B C6B 123.941(2)
C2B C1B C6B 121.686(2)
C3B C2B C1B 118.983(3)
C3B C2B H2B 120.5
C1B C2B H2B 120.5
C2B C3B C4B 121.851(2)
C2B C3B H3B 119.1
C4B C3B H3B 119.1
C5B C4B C3B 117.046(2)
C5B C4B C7B 119.470(2)
C3B C4B C7B 123.483(1)
C6B C5B C4B 122.464(3)
C6B C5B H5B 118.8
C4B C5B H5B 118.8
C5B C6B C1B 117.961(2)
C5B C6B H6B 121.0
C1B C6B H6B 121.0
C17B C7B C4B 126.824(2)
C17B C7B H7B 116.6
C4B C7B H7B 116.6
C12B C11B C16B 121.669(1)
C12B C11B Cl1F 124.022(2)
C16B C11B Cl1F 114.309(2)
C13B C12B C11B 119.009(3)
C13B C12B H12B 120.5
C11B C12B H12B 120.5
C12B C13B C14B 121.835(1)
C12B C13B H13B 119.1
C14B C13B H13B 119.1
C15B C14B C13B 117.044(1)
C15B C14B C17B 119.510(3)
C13B C14B C17B 123.445(2)
C16B C15B C14B 122.440(3)
C16B C15B H15B 118.8
C14B C15B H15B 118.8
C15B C16B C11B 117.992(2)
C15B C16B H16B 121.0
C11B C16B H16B 121.0
C7B C17B C14B 126.857(2)
C7B C17B H17B 116.6
C14B C17B H17B 116.6
O2C N1C O1C 123.138(1)
O2G N1G O1G 123.094(2)
O2G N1G C1C 122.831(2)
O1G N1G C1C 113.926(3)
N1G C1C C2C 114.316(3)
N1G C1C C6C 123.929(2)
C2C C1C C6C 121.669(1)
C3C C2C C1C 119.007(3)
C3C C2C H2C 120.5
C1C C2C H2C 120.5
C2C C3C C4C 121.841(2)
C2C C3C H3C 119.1
C4C C3C H3C 119.1
C5C C4C C3C 117.040(1)
C5C C4C C7C 119.516(3)
C3C C4C C7C 123.443(1)
C6C C5C C4C 122.440(3)
C6C C5C H5C 118.8
C4C C5C H5C 118.8
C5C C6C C1C 117.992(2)
C5C C6C H6C 121.0
C1C C6C H6C 121.0
C17C C7C C4C 126.844(3)
C17C C7C H7C 116.6
C4C C7C H7C 116.6
C12C C11C C16C 121.691(2)
C12C C11C Cl1G 124.006(3)
C16C C11C Cl1G 114.302(2)
C13C C12C C11C 118.974(3)
C13C C12C H12C 120.5
C11C C12C H12C 120.5
C12C C13C C14C 121.848(2)
C12C C13C H13C 119.1
C14C C13C H13C 119.1
C15C C14C C13C 117.1
C15C C14C C17C 119.488(3)
C13C C14C C17C 123.458(2)
C16C C15C C14C 122.448(2)
C16C C15C H15C 118.8
C14C C15C H15C 118.8
C15C C16C C11C 117.976(2)
C15C C16C H16C 121.0
C11C C16C H16C 121.0
C7C C17C C14C 126.826(3)
C7C C17C H17C 116.6
C14C C17C H17C 116.6
O2D N1D O1D 123.138(1)
O2H N1H O1H 123.094(2)
O2H N1H C1D 122.831(2)
O1H N1H C1D 113.926(3)
N1H C1D C2D 114.316(3)
N1H C1D C6D 123.929(1)
C2D C1D C6D 121.669(1)
C3D C2D C1D 119.007(2)
C3D C2D H2D 120.5
C1D C2D H2D 120.5
C2D C3D C4D 121.841(1)
C2D C3D H3D 119.1
C4D C3D H3D 119.1
C5D C4D C3D 117.040(2)
C5D C4D C7D 119.516(3)
C3D C4D C7D 123.443(2)
C6D C5D C4D 122.440(3)
C6D C5D H5D 118.8
C4D C5D H5D 118.8
C5D C6D C1D 117.992(2)
C5D C6D H6D 121.0
C1D C6D H6D 121.0
C17D C7D C4D 126.844(3)
C17D C7D H7D 116.6
C4D C7D H7D 116.6
C12D C11D C16D 121.692(2)
C12D C11D Cl1H 124.006(3)
C16D C11D Cl1H 114.302(2)
C13D C12D C11D 118.974(3)
C13D C12D H12D 120.5
C11D C12D H12D 120.5
C12D C13D C14D 121.848(2)
C12D C13D H13D 119.1
C14D C13D H13D 119.1
C15D C14D C13D 117.053(1)
C15D C14D C17D 119.488(3)
C13D C14D C17D 123.458(2)
C16D C15D C14D 122.448(3)
C16D C15D H15D 118.8
C14D C15D H15D 118.8
C15D C16D C11D 117.976(2)
C15D C16D H16D 121.0
C11D C16D H16D 121.0
C7D C17D C14D 126.826(3)
C7D C17D H17D 116.6
C14D C17D H17D 116.6

loop_
_geom_bond_atom_site_label_1
_geom_bond_atom_site_label_2
_geom_bond_distance
N1A O2A 1.1757
N1A O1A 1.2533
Cl1E C11A 1.8766
N1E O2E 1.1745
N1E O1E 1.2535
N1E C1A 1.3572
C1A C2A 1.3781
C1A C6A 1.3802
C2A C3A 1.3644
C2A H2A 0.9300
C3A C4A 1.3947
C3A H3A 0.9300
C4A C5A 1.3914
C4A C7A 1.4636
C5A C6A 1.3739
C5A H5A 0.9300
C6A H6A 0.9300
C7A C17A 1.3010
C7A H7A 0.9300
C11A C12A 1.3779
C11A C16A 1.3797
C12A C13A 1.3644
C12A H12A 0.9300
C13A C14A 1.3950
C13A H13A 0.9300
C14A C15A 1.3913
C14A C17A 1.4638
C15A C16A 1.3743
C15A H15A 0.9300
C16A H16A 0.9300
C17A H17A 0.9300
N1B O2B 1.1757
N1B O1B 1.2533
Cl1F C11B 1.8766
N1F O2F 1.1745
N1F O1F 1.2535
N1F C1B 1.3572
C1B C2B 1.3781
C1B C6B 1.3802
C2B C3B 1.3644
C2B H2B 0.9300
C3B C4B 1.3947
C3B H3B 0.9300
C4B C5B 1.3914
C4B C7B 1.4636
C5B C6B 1.3739
C5B H5B 0.9300
C6B H6B 0.9300
C7B C17B 1.3010
C7B H7B 0.9300
C11B C12B 1.3779
C11B C16B 1.3797
C12B C13B 1.3644
C12B H12B 0.9300
C13B C14B 1.3950
C13B H13B 0.9300
C14B C15B 1.3913
C14B C17B 1.4638
C15B C16B 1.3743
C15B H15B 0.9300
C16B H16B 0.9300
C17B H17B 0.9300
N1C O2C 1.1741
N1C O1C 1.2537
Cl1G C11C 1.8772
N1G O2G 1.1752
N1G O1G 1.2531
N1G C1C 1.3570
C1C C2C 1.3779
C1C C6C 1.3797
C2C C3C 1.3643
C2C H2C 0.9300
C3C C4C 1.3950
C3C H3C 0.9300
C4C C5C 1.3913
C4C C7C 1.4641
C5C C6C 1.3743
C5C H5C 0.9300
C6C H6C 0.9300
C7C C17C 1.3000
C7C H7C 0.9300
C11C C12C 1.3775
C11C C16C 1.3799
C12C C13C 1.3644
C12C H12C 0.9300
C13C C14C 1.3942
C13C H13C 0.9300
C14C C15C 1.3913
C14C C17C 1.4645
C15C C16C 1.3733
C15C H15C 0.9300
C16C H16C 0.9300
C17C H17C 0.9300
N1D O2D 1.1741
N1D O1D 1.2537
Cl1H C11D 1.8772
N1H O2H 1.1752
N1H O1H 1.2531
N1H C1D 1.3570
C1D C2D 1.3779
C1D C6D 1.3797
C2D C3D 1.3643
C2D H2D 0.9300
C3D C4D 1.3950
C3D H3D 0.9300
C4D C5D 1.3913
C4D C7D 1.4641
C5D C6D 1.3743
C5D H5D 0.9300
C6D H6D 0.9300
C7D C17D 1.3000
C7D H7D 0.9300
C11D C12D 1.3775
C11D C16D 1.3799
C12D C13D 1.3644
C12D H12D 0.9300
C13D C14D 1.3942
C13D H13D 0.9300
C14D C15D 1.3913
C14D C17D 1.4645
C15D C16D 1.3733
C15D H15D 0.9300
C16D H16D 0.9300
C17D H17D 0.9300

loop_
_geom_torsion_atom_site_label_1
_geom_torsion_atom_site_label_2
_geom_torsion_atom_site_label_3
_geom_torsion_atom_site_label_4
_geom_torsion
O2E N1E C1A C2A -1.4
O1E N1E C1A C2A -177.1
O2E N1E C1A C6A -178.1
O1E N1E C1A C6A 6.2
N1E C1A C2A C3A -177.7
C6A C1A C2A C3A -1.0
C1A C2A C3A C4A 0.9
C2A C3A C4A C5A -0.7
C2A C3A C4A C7A 179.7
C3A C4A C5A C6A 0.6
C7A C4A C5A C6A -179.7
C4A C5A C6A C1A -0.769(1)
N1E C1A C6A C5A 177.4
C2A C1A C6A C5A 0.9
C5A C4A C7A C17A 175.9
C3A C4A C7A C17A -4.5
C16A C11A C12A C13A 0.983(1)
Cl1E C11A C12A C13A -179.0
C11A C12A C13A C14A -0.9
C12A C13A C14A C15A 0.7
C12A C13A C14A C17A -179.7
C13A C14A C15A C16A -0.6
C17A C14A C15A C16A 179.8
C14A C15A C16A C11A 0.7
C12A C11A C16A C15A -0.9
Cl1E C11A C16A C15A 179.1
C4A C7A C17A C14A 180.0
C15A C14A C17A C7A -175.9
C13A C14A C17A C7A 4.6
O2F N1F C1B C2B -1.432(1)
O1F N1F C1B C2B -177.1
O2F N1F C1B C6B -178.1
O1F N1F C1B C6B 6.205(1)
N1F C1B C2B C3B -177.7
C6B C1B C2B C3B -1.0
C1B C2B C3B C4B 0.9
C2B C3B C4B C5B -0.7
C2B C3B C4B C7B 179.7
C3B C4B C5B C6B 0.6
C7B C4B C5B C6B -179.7
C4B C5B C6B C1B -0.769(1)
N1F C1B C6B C5B 177.4
C2B C1B C6B C5B 0.934(1)
C5B C4B C7B C17B 175.9
C3B C4B C7B C17B -4.5
C16B C11B C12B C13B 1.0
Cl1F C11B C12B C13B -179.0
C11B C12B C13B C14B -0.9
C12B C13B C14B C15B 0.7
C12B C13B C14B C17B -179.7
C13B C14B C15B C16B -0.6
C17B C14B C15B C16B 179.8
C14B C15B C16B C11B 0.7
C12B C11B C16B C15B -0.9
Cl1F C11B C16B C15B 179.1
C4B C7B C17B C14B 180.0
C15B C14B C17B C7B -175.9
C13B C14B C17B C7B 4.6
O2G N1G C1C C2C -1.5
O1G N1G C1C C2C -177.1
O2G N1G C1C C6C -178.1
O1G N1G C1C C6C 6.208(1)
N1G C1C C2C C3C -177.7
C6C C1C C2C C3C -1.0
C1C C2C C3C C4C 0.9
C2C C3C C4C C5C -0.7
C2C C3C C4C C7C 179.7
C3C C4C C5C C6C 0.6
C7C C4C C5C C6C -179.8
C4C C5C C6C C1C -0.7
N1G C1C C6C C5C 177.336(1)
C2C C1C C6C C5C 0.9
C5C C4C C7C C17C 175.9
C3C C4C C7C C17C -4.6
C16C C11C C12C C13C 1.0
Cl1G C11C C12C C13C -179.0
C11C C12C C13C C14C -0.9
C12C C13C C14C C15C 0.678(2)
C12C C13C C14C C17C -179.7
C13C C14C C15C C16C -0.6
C17C C14C C15C C16C 179.7
C14C C15C C16C C11C 0.765(1)
C12C C11C C16C C15C -0.9
Cl1G C11C C16C C15C 179.0
C4C C7C C17C C14C -180.0
C15C C14C C17C C7C -175.9
C13C C14C C17C C7C 4.5
O2H N1H C1D C2D -1.5
O1H N1H C1D C2D -177.1
O2H N1H C1D C6D -178.1
O1H N1H C1D C6D 6.2
N1H C1D C2D C3D -177.7
C6D C1D C2D C3D -1.0
C1D C2D C3D C4D 0.878(1)
C2D C3D C4D C5D -0.7
C2D C3D C4D C7D 179.7
C3D C4D C5D C6D 0.635(1)
C7D C4D C5D C6D -179.8
C4D C5D C6D C1D -0.741(1)
N1H C1D C6D C5D 177.3
C2D C1D C6D C5D 0.9
C5D C4D C7D C17D 175.9
C3D C4D C7D C17D -4.6
C16D C11D C12D C13D 1.0
Cl1H C11D C12D C13D -179.0
C11D C12D C13D C14D -0.9
C12D C13D C14D C15D 0.678(1)
C12D C13D C14D C17D -179.7
C13D C14D C15D C16D -0.6
C17D C14D C15D C16D 179.731(1)
C14D C15D C16D C11D 0.765(1)
C12D C11D C16D C15D -0.932(1)
Cl1H C11D C16D C15D 179.0
C4D C7D C17D C14D -180.0
C15D C14D C17D C7D -175.9
C13D C14D C17D C7D 4.5
